data_4130463
loop_
_publ_author_name
'Mu\~noz Iii, Salvador B'
'Daifuku, Stephanie L.'
'Brennessel, William W.'
'Neidig, Michael L.'

_publ_section_title
;
 Isolation, Characterization, and Reactivity of Fe8Me12(-): Kochi's S =
 1/2 Species in Iron-Catalyzed Cross-Couplings with MeMgBr and Ferric
 Salts.
;
_journal_issue 24
_journal_name_full 'Journal of the American Chemical Society'
_journal_page_first 7492
_journal_page_last 7495
_journal_paper_doi 10.1021/jacs.6b03760
_journal_volume 138
_journal_year 2016
_chemical_absolute_configuration ad
_chemical_formula_moiety
; 
 C20 H40 Br0.082 Cl0.918 Mg O5, C12 H36 Fe8, 
 0.5(C16 H32 Br0.334 Cl1.666 Mg O4), 3(C4 H8 O) 
;
_chemical_formula_sum 'C52 H116 Br0.25 Cl1.75 Fe8 Mg1.5 O10'
_chemical_formula_weight 1466.72
_chemical_name_common neism18h
_space_group_crystal_system orthorhombic
_space_group_IT_number 18
_space_group_name_Hall 'P 2 2ab'
_space_group_name_H-M_alt 'P 21 21 2'
_atom_sites_solution_hydrogens geom
_atom_sites_solution_primary direct
_atom_sites_solution_secondary difmap
_audit_creation_method SHELXL-2014/7
_cell_angle_alpha 90
_cell_angle_beta 90
_cell_angle_gamma 90
_cell_formula_units_Z 4
_cell_length_a 38.445(4)
_cell_length_b 13.0221(14)
_cell_length_c 13.6580(15)
_cell_measurement_reflns_used 4072
_cell_measurement_temperature 100.0(5)
_cell_measurement_theta_max 25.61
_cell_measurement_theta_min 2.22
_cell_volume 6837.7(13)
_computing_cell_refinement 'SAINT (Bruker, 2013)'
_computing_data_collection 'APEX3 (Bruker, 2015)'
_computing_data_reduction 'SAINT (Bruker, 2013)'
_computing_molecular_graphics 'SHELXTL (Sheldrick, 2008)'
_computing_publication_material 'SHELXTL (Sheldrick, 2008)'
_computing_structure_refinement 'SHELXL-2014/7 (Sheldrick, 2015b)'
_computing_structure_solution 'SHELXT-2014/5 (Sheldrick, 2014)'
_diffrn_ambient_temperature 100.0(5)
_diffrn_measured_fraction_theta_full 0.999
_diffrn_measured_fraction_theta_max 0.999
_diffrn_measurement_device_type 'Bruker SMART APEX II CCD platform'
_diffrn_measurement_method '\w scans'
_diffrn_radiation_type MoK\a
_diffrn_radiation_wavelength 0.71073
_diffrn_reflns_av_R_equivalents 0.0665
_diffrn_reflns_av_unetI/netI 0.0485
_diffrn_reflns_Laue_measured_fraction_full 0.999
_diffrn_reflns_Laue_measured_fraction_max 0.999
_diffrn_reflns_limit_h_max 49
_diffrn_reflns_limit_h_min -49
_diffrn_reflns_limit_k_max 16
_diffrn_reflns_limit_k_min -16
_diffrn_reflns_limit_l_max 17
_diffrn_reflns_limit_l_min -17
_diffrn_reflns_number 92013
_diffrn_reflns_point_group_measured_fraction_full 1.000
_diffrn_reflns_point_group_measured_fraction_max 0.999
_diffrn_reflns_theta_full 27.485
_diffrn_reflns_theta_max 27.492
_diffrn_reflns_theta_min 1.651
_diffrn_source 'fine-focus sealed tube'
_exptl_absorpt_coefficient_mu 1.922
_exptl_absorpt_correction_T_max 0.7456
_exptl_absorpt_correction_T_min 0.6836
_exptl_absorpt_correction_type multi-scan
_exptl_absorpt_process_details 'SADABS (Sheldrick, 2015a)'
_exptl_crystal_colour yellow-black
_exptl_crystal_density_diffrn 1.425
_exptl_crystal_description block
_exptl_crystal_F_000 3090
_exptl_crystal_size_max 0.26
_exptl_crystal_size_mid 0.24
_exptl_crystal_size_min 0.12
_refine_diff_density_max 1.111
_refine_diff_density_min -0.453
_refine_diff_density_rms 0.119
_refine_ls_abs_structure_details
; 
 Refined as an inversion twin. 
;
_refine_ls_abs_structure_Flack 0.49(3)
_refine_ls_extinction_method none
_refine_ls_goodness_of_fit_ref 1.028
_refine_ls_hydrogen_treatment constr
_refine_ls_matrix_type full
_refine_ls_number_parameters 704
_refine_ls_number_reflns 15680
_refine_ls_number_restraints 126
_refine_ls_restrained_S_all 1.033
_refine_ls_R_factor_all 0.0715
_refine_ls_R_factor_gt 0.0551
_refine_ls_shift/su_max 0.001
_refine_ls_shift/su_mean 0.000
_refine_ls_structure_factor_coef Fsqd
_refine_ls_weighting_details 'w=1/[\s^2^(Fo^2^)+(0.0996P)^2^+1.1895P] where P=(Fo^2^+2Fc^2^)/3'
_refine_ls_weighting_scheme calc
_refine_ls_wR_factor_gt 0.1451
_refine_ls_wR_factor_ref 0.1560
_reflns_Friedel_coverage 0.820
_reflns_Friedel_fraction_full 1.000
_reflns_Friedel_fraction_max 1.000
_reflns_number_gt 12489
_reflns_number_total 15680
_reflns_threshold_expression 'I > 2\s(I)'
_cod_data_source_file ja6b03760_si_002.cif
_cod_data_source_block neism18h
_cod_original_cell_volume 6837.6(13)
_cod_original_formula_sum 'C52 H116 Br0.25 Cl1.75 Fe8 Mg1.50 O10'
_cod_database_code 4130463
_shelx_shelxl_version_number 2014/7
_shelx_space_group_comment
; 
The symmetry employed for this shelxl refinement is uniquely defined 
by the following loop, which should always be used as a source of 
symmetry information in preference to the above space-group names. 
They are only intended as comments. 
;
_shelx_estimated_absorpt_t_min 0.635
_shelx_estimated_absorpt_t_max 0.802

loop_
_space_group_symop_operation_xyz
'x, y, z'
'-x, -y, z'
'-x+1/2, y+1/2, -z'
'x+1/2, -y+1/2, -z'

loop_
_atom_site_label
_atom_site_type_symbol
_atom_site_fract_x
_atom_site_fract_y
_atom_site_fract_z
_atom_site_U_iso_or_equiv
_atom_site_adp_type
_atom_site_occupancy
_atom_site_site_symmetry_order
_atom_site_calc_flag
_atom_site_refinement_flags_posn
_atom_site_refinement_flags_adp
_atom_site_refinement_flags_occupancy
_atom_site_disorder_assembly
_atom_site_disorder_group
Fe1 Fe 0.81605(2) 0.65617(8) 0.49425(9) 0.0400(3) Uani 1 1 d . . . . .
Fe2 Fe 0.90530(3) 0.79636(8) 0.47708(8) 0.0395(3) Uani 1 1 d . . . . .
Fe3 Fe 0.89434(3) 0.52448(9) 0.36346(8) 0.0397(3) Uani 1 1 d . . . . .
Fe4 Fe 0.89566(3) 0.55869(9) 0.64709(8) 0.0406(3) Uani 1 1 d . . . . .
Fe5 Fe 0.92268(2) 0.61666(7) 0.49575(8) 0.0334(2) Uani 1 1 d . . . . .
Fe6 Fe 0.85785(2) 0.51619(7) 0.50837(7) 0.0313(2) Uani 1 1 d . . . . .
Fe7 Fe 0.86576(3) 0.71147(8) 0.59102(8) 0.0346(2) Uani 1 1 d . . . . .
Fe8 Fe 0.86520(3) 0.68856(8) 0.38726(8) 0.0363(2) Uani 1 1 d . . . . .
C1 C 0.79795(18) 0.5010(6) 0.5051(7) 0.049(2) Uani 1 1 d . . . . .
C2 C 0.8072(2) 0.7467(7) 0.6225(8) 0.057(2) Uani 1 1 d . . . . .
C3 C 0.8065(2) 0.7291(8) 0.3561(8) 0.064(3) Uani 1 1 d . . . . .
C4 C 0.9595(2) 0.7572(7) 0.4786(7) 0.051(2) Uani 1 1 d . . . . .
C5 C 0.8854(2) 0.8814(6) 0.6002(7) 0.053(2) Uani 1 1 d . . . . .
C6 C 0.8857(3) 0.8509(7) 0.3400(7) 0.055(2) Uani 1 1 d . . . . .
C7 C 0.9493(2) 0.5077(8) 0.3802(7) 0.054(2) Uani 1 1 d . . . . .
C8 C 0.8649(2) 0.3865(7) 0.3922(7) 0.051(2) Uani 1 1 d . . . . .
C9 C 0.8776(2) 0.6075(8) 0.2362(6) 0.057(2) Uani 1 1 d . . . . .
C10 C 0.9506(2) 0.5426(8) 0.6293(8) 0.063(3) Uani 1 1 d . . . . .
C11 C 0.8670(2) 0.4173(6) 0.6465(6) 0.049(2) Uani 1 1 d . . . . .
C12 C 0.8767(3) 0.6697(7) 0.7535(6) 0.055(2) Uani 1 1 d . . . . .
Mg1 Mg 0.69944(5) 0.55016(15) 0.00627(16) 0.0258(4) Uani 1 1 d D . . . .
Cl1 Cl 0.7260(3) 0.7149(5) 0.0194(10) 0.0415(8) Uani 0.918(6) 1 d D . P A 1
Br1 Br 0.7273(15) 0.731(2) 0.019(5) 0.0415(8) Uani 0.082(6) 1 d D . P A 5
O1 O 0.67475(10) 0.4046(3) -0.0044(3) 0.0250(9) Uani 1 1 d . . . . .
C13 C 0.64405(18) 0.3800(5) -0.0638(5) 0.0343(15) Uani 1 1 d . . . . .
H13A H 0.6504 0.3716 -0.1336 0.041 Uiso 1 1 calc R U . . .
H13B H 0.6262 0.4344 -0.0581 0.041 Uiso 1 1 calc R U . . .
C14 C 0.63091(17) 0.2786(5) -0.0204(6) 0.0382(16) Uani 1 1 d . . . . .
H14A H 0.6168 0.2902 0.0392 0.046 Uiso 1 1 calc R U . . .
H14B H 0.6170 0.2392 -0.0686 0.046 Uiso 1 1 calc R U . . .
C15 C 0.66454(16) 0.2252(5) 0.0031(6) 0.0348(14) Uani 1 1 d . . . . .
H15A H 0.6758 0.1981 -0.0567 0.042 Uiso 1 1 calc R U . . .
H15B H 0.6610 0.1685 0.0503 0.042 Uiso 1 1 calc R U . . .
C16 C 0.68596(19) 0.3131(5) 0.0488(5) 0.0342(15) Uani 1 1 d . . . . .
H16A H 0.6810 0.3198 0.1196 0.041 Uiso 1 1 calc R U . . .
H16B H 0.7112 0.3011 0.0399 0.041 Uiso 1 1 calc R U . . .
O2 O 0.66551(11) 0.5786(3) 0.1263(3) 0.0304(10) Uani 1 1 d . . . . .
C17 C 0.66893(19) 0.6643(6) 0.1949(6) 0.0377(16) Uani 1 1 d . . . . .
H17A H 0.6647 0.7306 0.1615 0.045 Uiso 1 1 calc R U . . .
H17B H 0.6924 0.6655 0.2244 0.045 Uiso 1 1 calc R U . . .
C18 C 0.6413(2) 0.6444(6) 0.2725(6) 0.0414(17) Uani 1 1 d . . . . .
H18A H 0.6328 0.7095 0.3015 0.050 Uiso 1 1 calc R U . . .
H18B H 0.6503 0.5996 0.3253 0.050 Uiso 1 1 calc R U . . .
C19 C 0.61281(19) 0.5909(6) 0.2141(6) 0.0391(17) Uani 1 1 d . . . . .
H19A H 0.5971 0.5513 0.2573 0.047 Uiso 1 1 calc R U . . .
H19B H 0.5990 0.6407 0.1756 0.047 Uiso 1 1 calc R U . . .
C20 C 0.63366(17) 0.5212(6) 0.1485(5) 0.0342(14) Uani 1 1 d . . . . .
H20A H 0.6392 0.4560 0.1824 0.041 Uiso 1 1 calc R U . . .
H20B H 0.6206 0.5054 0.0878 0.041 Uiso 1 1 calc R U . . .
O3 O 0.66108(12) 0.6064(4) -0.0880(4) 0.0336(10) Uani 1 1 d . . . . .
C21 C 0.6391(2) 0.6947(6) -0.0590(5) 0.0394(17) Uani 1 1 d . . . . .
H21A H 0.6535 0.7506 -0.0314 0.047 Uiso 1 1 calc R U . . .
H21B H 0.6218 0.6736 -0.0093 0.047 Uiso 1 1 calc R U . . .
C22 C 0.6209(2) 0.7303(6) -0.1532(6) 0.0460(19) Uani 1 1 d . . . . .
H22A H 0.5957 0.7409 -0.1420 0.055 Uiso 1 1 calc R U . . .
H22B H 0.6312 0.7951 -0.1776 0.055 Uiso 1 1 calc R U . . .
C23 C 0.6271(2) 0.6434(6) -0.2246(6) 0.0434(18) Uani 1 1 d . . . . .
H23A H 0.6274 0.6685 -0.2930 0.052 Uiso 1 1 calc R U . . .
H23B H 0.6091 0.5894 -0.2180 0.052 Uiso 1 1 calc R U . . .
C24 C 0.6624(2) 0.6044(6) -0.1937(6) 0.0401(17) Uani 1 1 d . . . . .
H24A H 0.6664 0.5338 -0.2180 0.048 Uiso 1 1 calc R U . . .
H24B H 0.6812 0.6496 -0.2185 0.048 Uiso 1 1 calc R U . . .
O4 O 0.73102(12) 0.5051(4) -0.1152(3) 0.0319(10) Uani 1 1 d . . . . .
C25 C 0.7301(2) 0.4084(5) -0.1667(6) 0.0379(17) Uani 1 1 d . . . . .
H25A H 0.7080 0.4015 -0.2032 0.046 Uiso 1 1 calc R U . . .
H25B H 0.7319 0.3507 -0.1198 0.046 Uiso 1 1 calc R U . . .
C26 C 0.7606(2) 0.4068(7) -0.2372(7) 0.054(2) Uani 1 1 d . . . . .
H26A H 0.7529 0.4211 -0.3050 0.065 Uiso 1 1 calc R U . . .
H26B H 0.7726 0.3395 -0.2356 0.065 Uiso 1 1 calc R U . . .
C27 C 0.7842(2) 0.4919(8) -0.1993(6) 0.053(2) Uani 1 1 d . . . . .
H27A H 0.7986 0.5214 -0.2524 0.064 Uiso 1 1 calc R U . . .
H27B H 0.7996 0.4670 -0.1462 0.064 Uiso 1 1 calc R U . . .
C28 C 0.7577(2) 0.5693(6) -0.1613(6) 0.0426(18) Uani 1 1 d . . . . .
H28A H 0.7684 0.6164 -0.1131 0.051 Uiso 1 1 calc R U . . .
H28B H 0.7478 0.6102 -0.2156 0.051 Uiso 1 1 calc R U . . .
O5 O 0.73557(11) 0.4828(4) 0.1039(3) 0.0300(10) Uani 1 1 d . . . . .
C29 C 0.77273(18) 0.4775(7) 0.0801(6) 0.0426(17) Uani 1 1 d . . . . .
H29A H 0.7816 0.5462 0.0615 0.051 Uiso 1 1 calc R U . . .
H29B H 0.7767 0.4297 0.0249 0.051 Uiso 1 1 calc R U . . .
C30 C 0.7911(2) 0.4389(10) 0.1724(7) 0.066(3) Uani 1 1 d . . . . .
H30A H 0.8082 0.3845 0.1564 0.079 Uiso 1 1 calc R U . . .
H30B H 0.8032 0.4957 0.2064 0.079 Uiso 1 1 calc R U . . .
C31 C 0.7621(2) 0.3972(7) 0.2340(6) 0.048(2) Uani 1 1 d . . . . .
H31A H 0.7678 0.4011 0.3046 0.057 Uiso 1 1 calc R U . . .
H31B H 0.7568 0.3251 0.2166 0.057 Uiso 1 1 calc R U . . .
C32 C 0.7322(2) 0.4682(7) 0.2079(5) 0.0437(19) Uani 1 1 d . . . . .
H32A H 0.7095 0.4362 0.2242 0.052 Uiso 1 1 calc R U . . .
H32B H 0.7342 0.5344 0.2431 0.052 Uiso 1 1 calc R U . . .
Mg2 Mg 0.5000 0.5000 -0.0235(3) 0.0409(8) Uani 1 2 d DS T P . .
Cl2 Cl 0.5601(3) 0.5502(18) -0.0259(17) 0.0484(11) Uani 0.833(7) 1 d D . P B 1
Br2 Br 0.5651(6) 0.557(4) -0.028(4) 0.0484(11) Uani 0.167(7) 1 d D . P B 5
O6 O 0.51049(14) 0.3895(5) -0.1306(4) 0.0556(16) Uani 1 1 d . . . . .
C33 C 0.4895(2) 0.3630(10) -0.2165(7) 0.070(3) Uani 1 1 d . . . . .
H33A H 0.4991 0.3950 -0.2766 0.084 Uiso 1 1 calc R U . . .
H33B H 0.4651 0.3847 -0.2081 0.084 Uiso 1 1 calc R U . . .
C34 C 0.4925(3) 0.2498(10) -0.2204(10) 0.085(4) Uani 1 1 d . . . . .
H34A H 0.4878 0.2240 -0.2873 0.102 Uiso 1 1 calc R U . . .
H34B H 0.4761 0.2170 -0.1742 0.102 Uiso 1 1 calc R U . . .
C35 C 0.5306(3) 0.2291(10) -0.1903(10) 0.087(4) Uani 1 1 d . . . . .
H35A H 0.5323 0.1657 -0.1505 0.104 Uiso 1 1 calc R U . . .
H35B H 0.5457 0.2221 -0.2486 0.104 Uiso 1 1 calc R U . . .
C36 C 0.5404(2) 0.3201(9) -0.1321(7) 0.068(3) Uani 1 1 d . . . . .
H36A H 0.5466 0.2994 -0.0645 0.082 Uiso 1 1 calc R U . . .
H36B H 0.5607 0.3547 -0.1620 0.082 Uiso 1 1 calc R U . . .
O7 O 0.48906(14) 0.6082(5) 0.0872(4) 0.0496(14) Uani 1 1 d . . . . .
C37 C 0.5075(3) 0.7025(7) 0.1040(7) 0.061(2) Uani 1 1 d . . . . .
H37A H 0.5112 0.7395 0.0415 0.073 Uiso 1 1 calc R U . . .
H37B H 0.5305 0.6885 0.1339 0.073 Uiso 1 1 calc R U . . .
C38 C 0.4856(4) 0.7653(9) 0.1717(10) 0.085(4) Uani 1 1 d . . . . .
H38A H 0.4680 0.8055 0.1354 0.102 Uiso 1 1 calc R U . . .
H38B H 0.5000 0.8124 0.2116 0.102 Uiso 1 1 calc R U . . .
C39 C 0.4689(3) 0.6840(9) 0.2342(8) 0.072(3) Uani 1 1 d . . . . .
H39A H 0.4844 0.6624 0.2882 0.087 Uiso 1 1 calc R U . . .
H39B H 0.4465 0.7082 0.2618 0.087 Uiso 1 1 calc R U . . .
C40 C 0.4635(2) 0.5996(8) 0.1625(7) 0.059(2) Uani 1 1 d . . . . .
H40A H 0.4656 0.5323 0.1957 0.070 Uiso 1 1 calc R U . . .
H40B H 0.4399 0.6045 0.1338 0.070 Uiso 1 1 calc R U . . .
O8 O 0.71797(18) 0.6060(6) 0.4111(5) 0.0659(18) Uani 1 1 d . . . . .
C41 C 0.7037(2) 0.5268(8) 0.4659(7) 0.057(2) Uani 1 1 d . . . . .
H41A H 0.7222 0.4774 0.4839 0.069 Uiso 1 1 calc R U . . .
H41B H 0.6862 0.4900 0.4260 0.069 Uiso 1 1 calc R U . . .
C42 C 0.6872(3) 0.5665(9) 0.5549(8) 0.079(3) Uani 1 1 d . . . . .
H42A H 0.6914 0.5206 0.6116 0.095 Uiso 1 1 calc R U . . .
H42B H 0.6619 0.5762 0.5459 0.095 Uiso 1 1 calc R U . . .
C43 C 0.7062(3) 0.6702(7) 0.5671(7) 0.056(2) Uani 1 1 d . . . . .
H43A H 0.6915 0.7217 0.6005 0.067 Uiso 1 1 calc R U . . .
H43B H 0.7284 0.6624 0.6032 0.067 Uiso 1 1 calc R U . . .
C44 C 0.7121(3) 0.6969(7) 0.4624(6) 0.052(2) Uani 1 1 d . . . . .
H44A H 0.6915 0.7328 0.4356 0.063 Uiso 1 1 calc R U . . .
H44B H 0.7325 0.7429 0.4562 0.063 Uiso 1 1 calc R U . . .
O9 O 0.5420(11) 0.612(2) 0.3918(18) 0.100(5) Uani 0.596(15) 1 d D U P C 1
C45 C 0.5431(4) 0.5787(15) 0.4906(16) 0.071(5) Uani 0.596(15) 1 d D U P C 1
H45A H 0.5509 0.5064 0.4946 0.085 Uiso 0.596(15) 1 calc R U P C 1
H45B H 0.5199 0.5845 0.5215 0.085 Uiso 0.596(15) 1 calc R U P C 1
C46 C 0.5678(6) 0.646(2) 0.5375(17) 0.103(6) Uani 0.596(15) 1 d D U P C 1
H46A H 0.5920 0.6227 0.5283 0.123 Uiso 0.596(15) 1 calc R U P C 1
H46B H 0.5629 0.6542 0.6083 0.123 Uiso 0.596(15) 1 calc R U P C 1
C47 C 0.5604(5) 0.7458(17) 0.4806(16) 0.090(5) Uani 0.596(15) 1 d D U P C 1
H47A H 0.5429 0.7880 0.5156 0.108 Uiso 0.596(15) 1 calc R U P C 1
H47B H 0.5819 0.7867 0.4733 0.108 Uiso 0.596(15) 1 calc R U P C 1
C48 C 0.5475(7) 0.7160(19) 0.3869(19) 0.089(6) Uani 0.596(15) 1 d D U P C 1
H48A H 0.5255 0.7522 0.3721 0.107 Uiso 0.596(15) 1 calc R U P C 1
H48B H 0.5646 0.7324 0.3352 0.107 Uiso 0.596(15) 1 calc R U P C 1
O9' O 0.5384(18) 0.628(3) 0.365(2) 0.100(5) Uani 0.404(15) 1 d D . P C 5
C45' C 0.5343(7) 0.553(2) 0.437(2) 0.071(5) Uani 0.404(15) 1 d D . P C 5
H45C H 0.5438 0.4869 0.4131 0.085 Uiso 0.404(15) 1 calc R U P C 5
H45D H 0.5092 0.5433 0.4509 0.085 Uiso 0.404(15) 1 calc R U P C 5
C46' C 0.5517(10) 0.582(3) 0.524(2) 0.103(6) Uani 0.404(15) 1 d D . P C 5
H46C H 0.5661 0.5246 0.5496 0.123 Uiso 0.404(15) 1 calc R U P C 5
H46D H 0.5350 0.6032 0.5754 0.123 Uiso 0.404(15) 1 calc R U P C 5
C47' C 0.5746(9) 0.673(3) 0.490(2) 0.090(5) Uani 0.404(15) 1 d D . P C 5
H47C H 0.5753 0.7280 0.5399 0.108 Uiso 0.404(15) 1 calc R U P C 5
H47D H 0.5986 0.6505 0.4750 0.108 Uiso 0.404(15) 1 calc R U P C 5
C48' C 0.5574(11) 0.707(3) 0.404(3) 0.089(6) Uani 0.404(15) 1 d D . P C 5
H48C H 0.5418 0.7651 0.4204 0.107 Uiso 0.404(15) 1 calc R U P C 5
H48D H 0.5747 0.7314 0.3558 0.107 Uiso 0.404(15) 1 calc R U P C 5
O10 O 0.6187(5) 0.8920(16) 0.0882(16) 0.156(7) Uani 0.675(12) 1 d D U P D 1
C49 C 0.6159(6) 0.9674(14) 0.0183(17) 0.113(6) Uani 0.675(12) 1 d D U P D 1
H49A H 0.6224 0.9374 -0.0458 0.135 Uiso 0.675(12) 1 calc R U P D 1
H49B H 0.6331 1.0217 0.0334 0.135 Uiso 0.675(12) 1 calc R U P D 1
C50 C 0.5801(5) 1.0177(16) 0.0081(18) 0.114(6) Uani 0.675(12) 1 d D U P D 1
H50A H 0.5803 1.0901 0.0303 0.137 Uiso 0.675(12) 1 calc R U P D 1
H50B H 0.5713 1.0142 -0.0600 0.137 Uiso 0.675(12) 1 calc R U P D 1
C51 C 0.5597(6) 0.9514(18) 0.075(2) 0.131(7) Uani 0.675(12) 1 d D U P D 1
H51A H 0.5382 0.9265 0.0426 0.157 Uiso 0.675(12) 1 calc R U P D 1
H51B H 0.5534 0.9887 0.1354 0.157 Uiso 0.675(12) 1 calc R U P D 1
C52 C 0.5840(6) 0.8642(16) 0.096(2) 0.126(6) Uani 0.675(12) 1 d D U P D 1
H52A H 0.5796 0.8391 0.1638 0.151 Uiso 0.675(12) 1 calc R U P D 1
H52B H 0.5791 0.8070 0.0507 0.151 Uiso 0.675(12) 1 calc R U P D 1
O10' O 0.5662(9) 0.913(3) 0.142(2) 0.126(6) Uani 0.325(12) 1 d D . P D 5
C49' C 0.5471(13) 0.977(4) 0.078(3) 0.131(7) Uani 0.325(12) 1 d D . P D 5
H49C H 0.5527 1.0495 0.0932 0.157 Uiso 0.325(12) 1 calc R U P D 5
H49D H 0.5220 0.9671 0.0911 0.157 Uiso 0.325(12) 1 calc R U P D 5
C50' C 0.5534(11) 0.960(4) -0.032(3) 0.114(6) Uani 0.325(12) 1 d D . P D 5
H50C H 0.5423 0.8962 -0.0562 0.137 Uiso 0.325(12) 1 calc R U P D 5
H50D H 0.5461 1.0192 -0.0721 0.137 Uiso 0.325(12) 1 calc R U P D 5
C51' C 0.5921(11) 0.951(3) -0.023(3) 0.113(6) Uani 0.325(12) 1 d D . P D 5
H51C H 0.6037 1.0182 -0.0315 0.135 Uiso 0.325(12) 1 calc R U P D 5
H51D H 0.6017 0.9014 -0.0710 0.135 Uiso 0.325(12) 1 calc R U P D 5
C52' C 0.5957(11) 0.912(6) 0.081(3) 0.156(7) Uani 0.325(12) 1 d D . P D 5
H52C H 0.6042 0.8400 0.0770 0.187 Uiso 0.325(12) 1 calc R U P D 5
H52D H 0.6142 0.9526 0.1128 0.187 Uiso 0.325(12) 1 calc R U P D 5

loop_
_atom_site_aniso_label
_atom_site_aniso_U_11
_atom_site_aniso_U_22
_atom_site_aniso_U_33
_atom_site_aniso_U_23
_atom_site_aniso_U_13
_atom_site_aniso_U_12
Fe1 0.0305(5) 0.0392(6) 0.0504(6) 0.0058(5) 0.0017(5) 0.0041(4)
Fe2 0.0393(5) 0.0336(5) 0.0455(6) 0.0012(5) 0.0048(5) -0.0032(4)
Fe3 0.0414(6) 0.0404(6) 0.0372(6) -0.0059(5) 0.0042(5) -0.0002(5)
Fe4 0.0459(6) 0.0401(6) 0.0359(6) 0.0040(5) -0.0036(5) 0.0022(5)
Fe5 0.0293(4) 0.0325(5) 0.0384(5) -0.0024(4) 0.0006(4) 0.0001(4)
Fe6 0.0299(4) 0.0287(4) 0.0352(5) 0.0005(4) 0.0005(4) 0.0012(4)
Fe7 0.0371(5) 0.0329(5) 0.0338(5) -0.0018(4) 0.0049(4) 0.0016(4)
Fe8 0.0359(5) 0.0372(5) 0.0358(5) 0.0067(4) 0.0007(4) 0.0012(5)
C1 0.034(3) 0.044(4) 0.070(6) 0.013(4) -0.001(4) -0.008(3)
C2 0.050(5) 0.040(4) 0.082(7) -0.007(4) 0.029(5) 0.006(4)
C3 0.047(5) 0.072(6) 0.071(6) 0.022(5) -0.012(5) 0.013(5)
C4 0.037(4) 0.056(5) 0.059(6) 0.002(4) 0.002(4) -0.018(4)
C5 0.062(5) 0.033(4) 0.064(6) -0.013(4) 0.011(5) 0.002(4)
C6 0.062(6) 0.048(5) 0.055(5) 0.017(4) 0.006(4) -0.006(4)
C7 0.040(4) 0.060(5) 0.063(6) -0.015(5) 0.016(4) 0.006(4)
C8 0.060(5) 0.042(4) 0.050(5) -0.015(4) 0.000(4) -0.003(4)
C9 0.061(5) 0.080(7) 0.028(4) 0.002(4) 0.003(4) -0.002(5)
C10 0.052(5) 0.067(6) 0.069(6) -0.007(5) -0.028(5) 0.019(5)
C11 0.062(5) 0.037(4) 0.047(4) 0.019(4) 0.008(4) -0.003(4)
C12 0.080(6) 0.057(5) 0.029(4) -0.004(4) 0.011(4) 0.003(5)
Mg1 0.0264(9) 0.0240(10) 0.0272(10) 0.0019(9) 0.0006(9) -0.0015(8)
Cl1 0.0387(13) 0.029(2) 0.0572(12) -0.001(3) 0.0061(10) -0.0103(19)
Br1 0.0387(13) 0.029(2) 0.0572(12) -0.001(3) 0.0061(10) -0.0103(19)
O1 0.0219(18) 0.026(2) 0.027(2) -0.0007(19) -0.0014(18) -0.0018(15)
C13 0.030(3) 0.033(3) 0.040(4) -0.005(3) -0.003(3) 0.003(3)
C14 0.029(3) 0.037(4) 0.049(4) -0.006(3) 0.002(3) -0.005(3)
C15 0.034(3) 0.027(3) 0.043(4) -0.004(3) 0.003(3) 0.002(3)
C16 0.037(3) 0.027(3) 0.039(4) 0.002(3) 0.003(3) 0.002(3)
O2 0.027(2) 0.030(2) 0.034(2) -0.007(2) 0.0053(19) -0.0061(19)
C17 0.038(4) 0.033(4) 0.042(4) -0.009(3) 0.007(3) -0.004(3)
C18 0.050(4) 0.034(4) 0.040(4) -0.010(3) 0.009(3) 0.004(3)
C19 0.037(4) 0.043(4) 0.036(4) 0.005(3) 0.010(3) 0.005(3)
C20 0.030(3) 0.035(3) 0.037(4) -0.003(3) -0.001(3) -0.004(3)
O3 0.040(3) 0.032(2) 0.029(2) 0.005(2) -0.001(2) 0.004(2)
C21 0.046(4) 0.035(4) 0.037(4) 0.001(3) -0.001(3) 0.010(3)
C22 0.046(4) 0.048(5) 0.044(4) 0.006(4) -0.003(4) 0.011(4)
C23 0.049(5) 0.041(4) 0.041(4) 0.006(3) -0.013(3) 0.004(4)
C24 0.042(4) 0.042(4) 0.037(4) 0.001(3) -0.001(3) 0.010(3)
O4 0.032(2) 0.032(2) 0.032(2) -0.003(2) 0.0080(19) -0.006(2)
C25 0.046(4) 0.029(3) 0.039(4) -0.004(3) 0.005(3) 0.002(3)
C26 0.067(6) 0.042(5) 0.053(5) -0.008(4) 0.032(5) 0.002(4)
C27 0.041(4) 0.073(6) 0.045(5) 0.003(4) 0.009(4) -0.002(4)
C28 0.040(4) 0.047(4) 0.041(4) -0.005(3) 0.012(3) -0.016(4)
O5 0.024(2) 0.037(2) 0.029(2) 0.002(2) -0.0028(18) -0.002(2)
C29 0.030(3) 0.043(4) 0.054(5) -0.003(4) 0.000(3) 0.001(3)
C30 0.043(5) 0.103(8) 0.051(5) 0.004(6) -0.015(4) 0.002(5)
C31 0.041(4) 0.060(5) 0.041(4) 0.011(4) -0.010(4) 0.004(4)
C32 0.040(4) 0.062(5) 0.029(4) -0.001(4) -0.002(3) 0.004(4)
Mg2 0.0279(15) 0.059(2) 0.0355(18) 0.000 0.000 0.0030(15)
Cl2 0.019(3) 0.074(3) 0.0526(15) 0.0097(17) 0.001(3) -0.006(3)
Br2 0.019(3) 0.074(3) 0.0526(15) 0.0097(17) 0.001(3) -0.006(3)
O6 0.033(3) 0.081(4) 0.053(4) -0.020(3) -0.007(2) 0.013(3)
C33 0.047(5) 0.113(9) 0.050(5) -0.029(6) -0.013(4) 0.014(6)
C34 0.069(7) 0.103(10) 0.083(8) -0.039(7) 0.002(6) -0.008(7)
C35 0.081(8) 0.092(9) 0.087(8) -0.014(7) -0.014(7) 0.030(7)
C36 0.040(5) 0.106(8) 0.058(6) -0.030(6) -0.005(4) 0.020(5)
O7 0.044(3) 0.057(4) 0.047(3) -0.007(3) 0.011(3) -0.012(3)
C37 0.069(6) 0.053(5) 0.062(6) -0.002(5) 0.014(5) -0.004(5)
C38 0.104(10) 0.052(6) 0.099(9) 0.003(6) 0.035(8) 0.005(6)
C39 0.063(6) 0.082(8) 0.072(7) -0.002(6) 0.022(5) -0.001(6)
C40 0.055(5) 0.073(6) 0.048(5) -0.011(5) 0.018(4) -0.016(5)
O8 0.074(4) 0.070(4) 0.054(4) -0.007(3) 0.011(3) 0.017(4)
C41 0.046(5) 0.065(6) 0.061(6) -0.016(5) -0.008(4) 0.005(4)
C42 0.109(9) 0.074(7) 0.054(6) -0.008(5) 0.015(6) -0.034(7)
C43 0.066(6) 0.058(6) 0.044(5) -0.011(4) 0.003(4) 0.012(5)
C44 0.059(5) 0.053(5) 0.044(4) 0.001(4) 0.005(4) 0.013(4)
O9 0.082(10) 0.094(10) 0.123(12) -0.034(9) -0.014(11) 0.005(9)
C45 0.043(8) 0.062(9) 0.107(14) -0.010(9) -0.019(9) 0.014(7)
C46 0.059(11) 0.127(15) 0.123(15) -0.013(13) -0.022(11) -0.003(10)
C47 0.061(10) 0.111(13) 0.099(12) 0.008(12) -0.006(10) -0.023(8)
C48 0.047(14) 0.105(10) 0.115(12) -0.048(9) 0.018(9) -0.034(9)
O9' 0.082(10) 0.094(10) 0.123(12) -0.034(9) -0.014(11) 0.005(9)
C45' 0.043(8) 0.062(9) 0.107(14) -0.010(9) -0.019(9) 0.014(7)
C46' 0.059(11) 0.127(15) 0.123(15) -0.013(13) -0.022(11) -0.003(10)
C47' 0.061(10) 0.111(13) 0.099(12) 0.008(12) -0.006(10) -0.023(8)
C48' 0.047(14) 0.105(10) 0.115(12) -0.048(9) 0.018(9) -0.034(9)
O10 0.183(16) 0.135(13) 0.149(12) -0.042(10) -0.019(14) 0.018(14)
C49 0.168(16) 0.057(9) 0.113(14) -0.013(10) 0.010(13) -0.024(11)
C50 0.131(14) 0.080(11) 0.133(14) 0.031(11) 0.026(13) -0.004(10)
C51 0.134(16) 0.084(13) 0.175(15) 0.045(12) 0.011(14) 0.039(12)
C52 0.131(15) 0.091(13) 0.155(15) -0.007(11) 0.006(13) 0.014(11)
O10' 0.131(15) 0.091(13) 0.155(15) -0.007(11) 0.006(13) 0.014(11)
C49' 0.134(16) 0.084(13) 0.175(15) 0.045(12) 0.011(14) 0.039(12)
C50' 0.131(14) 0.080(11) 0.133(14) 0.031(11) 0.026(13) -0.004(10)
C51' 0.168(16) 0.057(9) 0.113(14) -0.013(10) 0.010(13) -0.024(11)
C52' 0.183(16) 0.135(13) 0.149(12) -0.042(10) -0.019(14) 0.018(14)

loop_
_atom_type_symbol
_atom_type_description
_atom_type_scat_dispersion_real
_atom_type_scat_dispersion_imag
_atom_type_scat_source
C C 0.0033 0.0016 'International Tables Vol C Tables 4.2.6.8 and 6.1.1.4'
H H 0.0000 0.0000 'International Tables Vol C Tables 4.2.6.8 and 6.1.1.4'
O O 0.0106 0.0060 'International Tables Vol C Tables 4.2.6.8 and 6.1.1.4'
Mg Mg 0.0486 0.0363 'International Tables Vol C Tables 4.2.6.8 and 6.1.1.4'
Cl Cl 0.1484 0.1585 'International Tables Vol C Tables 4.2.6.8 and 6.1.1.4'
Fe Fe 0.3463 0.8444 'International Tables Vol C Tables 4.2.6.8 and 6.1.1.4'
Br Br -0.2901 2.4595 'International Tables Vol C Tables 4.2.6.8 and 6.1.1.4'

loop_
_geom_angle_atom_site_label_1
_geom_angle_atom_site_label_2
_geom_angle_atom_site_label_3
_geom_angle
_geom_angle_site_symmetry_1
_geom_angle_site_symmetry_3
C2 Fe1 C1 114.3(4) . .
C2 Fe1 C3 116.7(4) . .
C1 Fe1 C3 115.0(4) . .
C2 Fe1 Fe8 121.4(2) . .
C1 Fe1 Fe8 117.3(2) . .
C3 Fe1 Fe8 61.7(3) . .
C2 Fe1 Fe7 61.1(3) . .
C1 Fe1 Fe7 119.8(2) . .
C3 Fe1 Fe7 118.8(3) . .
Fe8 Fe1 Fe7 70.36(4) . .
C2 Fe1 Fe6 116.9(3) . .
C1 Fe1 Fe6 60.2(2) . .
C3 Fe1 Fe6 120.9(3) . .
Fe8 Fe1 Fe6 70.38(4) . .
Fe7 Fe1 Fe6 70.16(4) . .
C6 Fe2 C4 115.4(4) . .
C6 Fe2 C5 112.8(4) . .
C4 Fe2 C5 117.3(4) . .
C6 Fe2 Fe8 61.6(3) . .
C4 Fe2 Fe8 119.1(3) . .
C5 Fe2 Fe8 117.9(3) . .
C6 Fe2 Fe7 119.3(3) . .
C4 Fe2 Fe7 119.4(2) . .
C5 Fe2 Fe7 60.9(2) . .
Fe8 Fe2 Fe7 70.35(5) . .
C6 Fe2 Fe5 120.3(3) . .
C4 Fe2 Fe5 60.4(2) . .
C5 Fe2 Fe5 120.5(3) . .
Fe8 Fe2 Fe5 70.85(4) . .
Fe7 Fe2 Fe5 70.76(4) . .
C7 Fe3 C9 115.8(4) . .
C7 Fe3 C8 114.5(4) . .
C9 Fe3 C8 114.1(4) . .
C7 Fe3 Fe5 61.8(2) . .
C9 Fe3 Fe5 119.3(3) . .
C8 Fe3 Fe5 120.7(2) . .
C7 Fe3 Fe6 118.7(3) . .
C9 Fe3 Fe6 120.6(2) . .
C8 Fe3 Fe6 60.8(2) . .
Fe5 Fe3 Fe6 71.02(4) . .
C7 Fe3 Fe8 122.1(3) . .
C9 Fe3 Fe8 61.8(3) . .
C8 Fe3 Fe8 117.7(2) . .
Fe5 Fe3 Fe8 70.92(5) . .
Fe6 Fe3 Fe8 70.39(4) . .
C10 Fe4 C11 115.1(4) . .
C10 Fe4 C12 118.2(4) . .
C11 Fe4 C12 113.6(3) . .
C10 Fe4 Fe7 120.9(3) . .
C11 Fe4 Fe7 117.4(2) . .
C12 Fe4 Fe7 60.4(2) . .
C10 Fe4 Fe5 60.8(3) . .
C11 Fe4 Fe5 118.8(2) . .
C12 Fe4 Fe5 120.3(3) . .
Fe7 Fe4 Fe5 71.29(4) . .
C10 Fe4 Fe6 118.4(3) . .
C11 Fe4 Fe6 59.9(2) . .
C12 Fe4 Fe6 117.9(3) . .
Fe7 Fe4 Fe6 70.10(4) . .
Fe5 Fe4 Fe6 70.53(4) . .
C4 Fe5 C10 97.1(4) . .
C4 Fe5 C7 98.2(3) . .
C10 Fe5 C7 94.3(4) . .
C4 Fe5 Fe3 126.0(2) . .
C10 Fe5 Fe3 125.9(3) . .
C7 Fe5 Fe3 53.0(2) . .
C4 Fe5 Fe4 126.1(2) . .
C10 Fe5 Fe4 53.3(3) . .
C7 Fe5 Fe4 124.6(3) . .
Fe3 Fe5 Fe4 106.69(5) . .
C4 Fe5 Fe2 53.3(2) . .
C10 Fe5 Fe2 127.2(3) . .
C7 Fe5 Fe2 128.7(3) . .
Fe3 Fe5 Fe2 105.83(5) . .
Fe4 Fe5 Fe2 105.58(5) . .
C4 Fe5 Fe6 155.4(2) . .
C10 Fe5 Fe6 99.7(3) . .
C7 Fe5 Fe6 98.3(2) . .
Fe3 Fe5 Fe6 54.51(4) . .
Fe4 Fe5 Fe6 55.03(4) . .
Fe2 Fe5 Fe6 102.04(4) . .
C4 Fe5 Fe8 99.4(2) . .
C10 Fe5 Fe8 155.7(3) . .
C7 Fe5 Fe8 100.8(2) . .
Fe3 Fe5 Fe8 54.66(4) . .
Fe4 Fe5 Fe8 102.40(5) . .
Fe2 Fe5 Fe8 54.11(4) . .
Fe6 Fe5 Fe8 59.58(4) . .
C4 Fe5 Fe7 100.0(2) . .
C10 Fe5 Fe7 100.2(3) . .
C7 Fe5 Fe7 155.0(2) . .
Fe3 Fe5 Fe7 102.18(5) . .
Fe4 Fe5 Fe7 54.17(4) . .
Fe2 Fe5 Fe7 54.51(4) . .
Fe6 Fe5 Fe7 59.39(3) . .
Fe8 Fe5 Fe7 59.39(4) . .
C11 Fe6 C1 96.9(3) . .
C11 Fe6 C8 97.7(3) . .
C1 Fe6 C8 92.3(3) . .
C11 Fe6 Fe3 127.0(2) . .
C1 Fe6 Fe3 124.3(2) . .
C8 Fe6 Fe3 53.9(2) . .
C11 Fe6 Fe1 125.6(2) . .
C1 Fe6 Fe1 53.6(2) . .
C8 Fe6 Fe1 124.3(2) . .
Fe3 Fe6 Fe1 106.45(5) . .
C11 Fe6 Fe4 53.5(2) . .
C1 Fe6 Fe4 128.7(2) . .
C8 Fe6 Fe4 128.3(2) . .
Fe3 Fe6 Fe4 106.10(5) . .
Fe1 Fe6 Fe4 106.45(5) . .
C11 Fe6 Fe7 99.2(2) . .
C1 Fe6 Fe7 101.2(2) . .
C8 Fe6 Fe7 156.8(2) . .
Fe3 Fe6 Fe7 103.03(5) . .
Fe1 Fe6 Fe7 54.84(4) . .
Fe4 Fe6 Fe7 54.46(4) . .
C11 Fe6 Fe8 155.9(2) . .
C1 Fe6 Fe8 99.1(2) . .
C8 Fe6 Fe8 99.6(2) . .
Fe3 Fe6 Fe8 54.90(4) . .
Fe1 Fe6 Fe8 54.61(4) . .
Fe4 Fe6 Fe8 102.44(5) . .
Fe7 Fe6 Fe8 59.96(4) . .
C11 Fe6 Fe5 100.0(2) . .
C1 Fe6 Fe5 156.8(2) . .
C8 Fe6 Fe5 101.1(2) . .
Fe3 Fe6 Fe5 54.47(4) . .
Fe1 Fe6 Fe5 103.34(5) . .
Fe4 Fe6 Fe5 54.44(4) . .
Fe7 Fe6 Fe5 60.47(3) . .
Fe8 Fe6 Fe5 60.21(4) . .
C12 Fe7 C2 92.6(4) . .
C12 Fe7 C5 96.4(3) . .
C2 Fe7 C5 96.6(3) . .
C12 Fe7 Fe4 54.5(2) . .
C2 Fe7 Fe4 124.1(2) . .
C5 Fe7 Fe4 127.3(2) . .
C12 Fe7 Fe1 126.3(3) . .
C2 Fe7 Fe1 53.2(3) . .
C5 Fe7 Fe1 124.2(3) . .
Fe4 Fe7 Fe1 107.55(5) . .
C12 Fe7 Fe2 127.0(3) . .
C2 Fe7 Fe2 128.9(3) . .
C5 Fe7 Fe2 53.5(2) . .
Fe4 Fe7 Fe2 106.15(5) . .
Fe1 Fe7 Fe2 106.07(6) . .
C12 Fe7 Fe6 101.1(2) . .
C2 Fe7 Fe6 98.5(2) . .
C5 Fe7 Fe6 156.2(2) . .
Fe4 Fe7 Fe6 55.44(4) . .
Fe1 Fe7 Fe6 55.01(4) . .
Fe2 Fe7 Fe6 102.83(5) . .
C12 Fe7 Fe8 157.8(2) . .
C2 Fe7 Fe8 101.3(3) . .
C5 Fe7 Fe8 99.0(2) . .
Fe4 Fe7 Fe8 103.33(5) . .
Fe1 Fe7 Fe8 54.71(4) . .
Fe2 Fe7 Fe8 54.47(4) . .
Fe6 Fe7 Fe8 60.09(4) . .
C12 Fe7 Fe5 101.4(2) . .
C2 Fe7 Fe5 156.2(3) . .
C5 Fe7 Fe5 100.8(2) . .
Fe4 Fe7 Fe5 54.55(4) . .
Fe1 Fe7 Fe5 103.21(5) . .
Fe2 Fe7 Fe5 54.73(4) . .
Fe6 Fe7 Fe5 60.14(3) . .
Fe8 Fe7 Fe5 60.14(4) . .
C6 Fe8 C3 94.0(4) . .
C6 Fe8 C9 95.4(3) . .
C3 Fe8 C9 97.7(4) . .
C6 Fe8 Fe2 53.3(2) . .
C3 Fe8 Fe2 124.9(3) . .
C9 Fe8 Fe2 125.0(2) . .
C6 Fe8 Fe1 125.8(2) . .
C3 Fe8 Fe1 53.3(3) . .
C9 Fe8 Fe1 127.2(2) . .
Fe2 Fe8 Fe1 106.97(6) . .
C6 Fe8 Fe3 126.8(2) . .
C3 Fe8 Fe3 127.8(3) . .
C9 Fe8 Fe3 53.1(2) . .
Fe2 Fe8 Fe3 106.49(6) . .
Fe1 Fe8 Fe3 106.64(5) . .
C6 Fe8 Fe7 100.1(2) . .
C3 Fe8 Fe7 99.4(3) . .
C9 Fe8 Fe7 155.9(2) . .
Fe2 Fe8 Fe7 55.18(4) . .
Fe1 Fe8 Fe7 54.94(4) . .
Fe3 Fe8 Fe7 102.87(5) . .
C6 Fe8 Fe6 156.6(2) . .
C3 Fe8 Fe6 100.9(3) . .
C9 Fe8 Fe6 100.2(3) . .
Fe2 Fe8 Fe6 103.28(5) . .
Fe1 Fe8 Fe6 55.01(4) . .
Fe3 Fe8 Fe6 54.71(4) . .
Fe7 Fe8 Fe6 59.95(4) . .
C6 Fe8 Fe5 100.4(2) . .
C3 Fe8 Fe5 156.9(3) . .
C9 Fe8 Fe5 98.8(2) . .
Fe2 Fe8 Fe5 55.04(4) . .
Fe1 Fe8 Fe5 103.66(5) . .
Fe3 Fe8 Fe5 54.42(4) . .
Fe7 Fe8 Fe5 60.46(4) . .
Fe6 Fe8 Fe5 60.21(3) . .
Fe1 C1 Fe6 66.2(2) . .
Fe1 C2 Fe7 65.7(2) . .
Fe1 C3 Fe8 65.0(2) . .
Fe2 C4 Fe5 66.2(2) . .
Fe2 C5 Fe7 65.6(2) . .
Fe2 C6 Fe8 65.1(2) . .
Fe3 C7 Fe5 65.2(2) . .
Fe3 C8 Fe6 65.3(2) . .
Fe3 C9 Fe8 65.1(2) . .
Fe4 C10 Fe5 65.9(2) . .
Fe4 C11 Fe6 66.6(2) . .
Fe4 C12 Fe7 65.1(2) . .
O3 Mg1 O5 175.3(2) . .
O3 Mg1 O1 87.41(19) . .
O5 Mg1 O1 88.08(18) . .
O3 Mg1 O2 88.9(2) . .
O5 Mg1 O2 89.4(2) . .
O1 Mg1 O2 86.24(18) . .
O3 Mg1 O4 91.1(2) . .
O5 Mg1 O4 90.13(19) . .
O1 Mg1 O4 87.44(18) . .
O2 Mg1 O4 173.7(2) . .
O3 Mg1 Cl1 91.9(3) . .
O5 Mg1 Cl1 92.6(3) . .
O1 Mg1 Cl1 178.8(3) . .
O2 Mg1 Cl1 92.7(3) . .
O4 Mg1 Cl1 93.6(3) . .
O3 Mg1 Br1 90.8(15) . .
O5 Mg1 Br1 93.7(15) . .
O1 Mg1 Br1 177.9(14) . .
O2 Mg1 Br1 92.6(15) . .
O4 Mg1 Br1 93.7(15) . .
C16 O1 C13 109.5(5) . .
C16 O1 Mg1 124.2(4) . .
C13 O1 Mg1 126.3(4) . .
O1 C13 C14 103.9(5) . .
O1 C13 H13A 111.0 . .
C14 C13 H13A 111.0 . .
O1 C13 H13B 111.0 . .
C14 C13 H13B 111.0 . .
H13A C13 H13B 109.0 . .
C15 C14 C13 101.4(5) . .
C15 C14 H14A 111.5 . .
C13 C14 H14A 111.5 . .
C15 C14 H14B 111.5 . .
C13 C14 H14B 111.5 . .
H14A C14 H14B 109.3 . .
C14 C15 C16 101.7(5) . .
C14 C15 H15A 111.4 . .
C16 C15 H15A 111.4 . .
C14 C15 H15B 111.4 . .
C16 C15 H15B 111.4 . .
H15A C15 H15B 109.3 . .
O1 C16 C15 104.3(5) . .
O1 C16 H16A 110.9 . .
C15 C16 H16A 110.9 . .
O1 C16 H16B 110.9 . .
C15 C16 H16B 110.9 . .
H16A C16 H16B 108.9 . .
C17 O2 C20 109.3(5) . .
C17 O2 Mg1 124.8(4) . .
C20 O2 Mg1 125.6(4) . .
O2 C17 C18 104.7(6) . .
O2 C17 H17A 110.8 . .
C18 C17 H17A 110.8 . .
O2 C17 H17B 110.8 . .
C18 C17 H17B 110.8 . .
H17A C17 H17B 108.9 . .
C17 C18 C19 102.4(6) . .
C17 C18 H18A 111.3 . .
C19 C18 H18A 111.3 . .
C17 C18 H18B 111.3 . .
C19 C18 H18B 111.3 . .
H18A C18 H18B 109.2 . .
C20 C19 C18 101.8(6) . .
C20 C19 H19A 111.4 . .
C18 C19 H19A 111.4 . .
C20 C19 H19B 111.4 . .
C18 C19 H19B 111.4 . .
H19A C19 H19B 109.3 . .
O2 C20 C19 105.1(6) . .
O2 C20 H20A 110.7 . .
C19 C20 H20A 110.7 . .
O2 C20 H20B 110.7 . .
C19 C20 H20B 110.7 . .
H20A C20 H20B 108.8 . .
C24 O3 C21 107.6(5) . .
C24 O3 Mg1 125.7(4) . .
C21 O3 Mg1 120.7(4) . .
O3 C21 C22 105.6(6) . .
O3 C21 H21A 110.6 . .
C22 C21 H21A 110.6 . .
O3 C21 H21B 110.6 . .
C22 C21 H21B 110.6 . .
H21A C21 H21B 108.7 . .
C23 C22 C21 104.1(6) . .
C23 C22 H22A 110.9 . .
C21 C22 H22A 110.9 . .
C23 C22 H22B 110.9 . .
C21 C22 H22B 110.9 . .
H22A C22 H22B 109.0 . .
C22 C23 C24 102.3(6) . .
C22 C23 H23A 111.3 . .
C24 C23 H23A 111.3 . .
C22 C23 H23B 111.3 . .
C24 C23 H23B 111.3 . .
H23A C23 H23B 109.2 . .
O3 C24 C23 103.9(6) . .
O3 C24 H24A 111.0 . .
C23 C24 H24A 111.0 . .
O3 C24 H24B 111.0 . .
C23 C24 H24B 111.0 . .
H24A C24 H24B 109.0 . .
C25 O4 C28 107.7(5) . .
C25 O4 Mg1 127.2(4) . .
C28 O4 Mg1 125.0(4) . .
O4 C25 C26 107.7(6) . .
O4 C25 H25A 110.2 . .
C26 C25 H25A 110.2 . .
O4 C25 H25B 110.2 . .
C26 C25 H25B 110.2 . .
H25A C25 H25B 108.5 . .
C25 C26 C27 103.5(6) . .
C25 C26 H26A 111.1 . .
C27 C26 H26A 111.1 . .
C25 C26 H26B 111.1 . .
C27 C26 H26B 111.1 . .
H26A C26 H26B 109.0 . .
C26 C27 C28 101.5(6) . .
C26 C27 H27A 111.5 . .
C28 C27 H27A 111.5 . .
C26 C27 H27B 111.5 . .
C28 C27 H27B 111.5 . .
H27A C27 H27B 109.3 . .
O4 C28 C27 103.7(7) . .
O4 C28 H28A 111.0 . .
C27 C28 H28A 111.0 . .
O4 C28 H28B 111.0 . .
C27 C28 H28B 111.0 . .
H28A C28 H28B 109.0 . .
C32 O5 C29 107.5(5) . .
C32 O5 Mg1 128.1(4) . .
C29 O5 Mg1 121.3(4) . .
O5 C29 C30 106.4(7) . .
O5 C29 H29A 110.4 . .
C30 C29 H29A 110.4 . .
O5 C29 H29B 110.4 . .
C30 C29 H29B 110.4 . .
H29A C29 H29B 108.6 . .
C31 C30 C29 103.8(7) . .
C31 C30 H30A 111.0 . .
C29 C30 H30A 111.0 . .
C31 C30 H30B 111.0 . .
C29 C30 H30B 111.0 . .
H30A C30 H30B 109.0 . .
C30 C31 C32 102.2(7) . .
C30 C31 H31A 111.3 . .
C32 C31 H31A 111.3 . .
C30 C31 H31B 111.3 . .
C32 C31 H31B 111.3 . .
H31A C31 H31B 109.2 . .
O5 C32 C31 104.0(6) . .
O5 C32 H32A 110.9 . .
C31 C32 H32A 110.9 . .
O5 C32 H32B 110.9 . .
C31 C32 H32B 110.9 . .
H32A C32 H32B 109.0 . .
O6 Mg2 O6 91.2(4) . 2_665
O6 Mg2 O7 90.2(2) . 2_665
O6 Mg2 O7 178.4(3) 2_665 2_665
O6 Mg2 O7 178.4(3) . .
O6 Mg2 O7 90.2(2) 2_665 .
O7 Mg2 O7 88.4(4) 2_665 .
O6 Mg2 Cl2 89.5(6) . .
O6 Mg2 Cl2 89.3(6) 2_665 .
O7 Mg2 Cl2 90.0(6) 2_665 .
O7 Mg2 Cl2 91.2(6) . .
O6 Mg2 Cl2 89.3(6) . 2_665
O6 Mg2 Cl2 89.5(6) 2_665 2_665
O7 Mg2 Cl2 91.2(6) 2_665 2_665
O7 Mg2 Cl2 90.0(6) . 2_665
Cl2 Mg2 Cl2 178.4(11) . 2_665
O6 Mg2 Br2 89.6(12) . .
O6 Mg2 Br2 88.5(11) 2_665 .
O7 Mg2 Br2 90.8(11) 2_665 .
O7 Mg2 Br2 91.2(12) . .
O6 Mg2 Br2 88.5(11) . 2_665
O6 Mg2 Br2 89.6(12) 2_665 2_665
O7 Mg2 Br2 91.2(12) 2_665 2_665
O7 Mg2 Br2 90.8(11) . 2_665
Br2 Mg2 Br2 177(2) . 2_665
C36 O6 C33 106.0(7) . .
C36 O6 Mg2 125.9(5) . .
C33 O6 Mg2 128.1(5) . .
O6 C33 C34 102.8(9) . .
O6 C33 H33A 111.2 . .
C34 C33 H33A 111.2 . .
O6 C33 H33B 111.2 . .
C34 C33 H33B 111.2 . .
H33A C33 H33B 109.1 . .
C33 C34 C35 103.8(10) . .
C33 C34 H34A 111.0 . .
C35 C34 H34A 111.0 . .
C33 C34 H34B 111.0 . .
C35 C34 H34B 111.0 . .
H34A C34 H34B 109.0 . .
C36 C35 C34 104.2(9) . .
C36 C35 H35A 110.9 . .
C34 C35 H35A 110.9 . .
C36 C35 H35B 110.9 . .
C34 C35 H35B 110.9 . .
H35A C35 H35B 108.9 . .
O6 C36 C35 107.6(8) . .
O6 C36 H36A 110.2 . .
C35 C36 H36A 110.2 . .
O6 C36 H36B 110.2 . .
C35 C36 H36B 110.2 . .
H36A C36 H36B 108.5 . .
C40 O7 C37 107.0(7) . .
C40 O7 Mg2 127.0(5) . .
C37 O7 Mg2 125.9(5) . .
O7 C37 C38 106.7(8) . .
O7 C37 H37A 110.4 . .
C38 C37 H37A 110.4 . .
O7 C37 H37B 110.4 . .
C38 C37 H37B 110.4 . .
H37A C37 H37B 108.6 . .
C37 C38 C39 102.0(9) . .
C37 C38 H38A 111.4 . .
C39 C38 H38A 111.4 . .
C37 C38 H38B 111.4 . .
C39 C38 H38B 111.4 . .
H38A C38 H38B 109.2 . .
C40 C39 C38 101.9(9) . .
C40 C39 H39A 111.4 . .
C38 C39 H39A 111.4 . .
C40 C39 H39B 111.4 . .
C38 C39 H39B 111.4 . .
H39A C39 H39B 109.2 . .
O7 C40 C39 108.7(8) . .
O7 C40 H40A 110.0 . .
C39 C40 H40A 110.0 . .
O7 C40 H40B 110.0 . .
C39 C40 H40B 110.0 . .
H40A C40 H40B 108.3 . .
C41 O8 C44 107.3(7) . .
O8 C41 C42 110.9(9) . .
O8 C41 H41A 109.5 . .
C42 C41 H41A 109.5 . .
O8 C41 H41B 109.5 . .
C42 C41 H41B 109.5 . .
H41A C41 H41B 108.1 . .
C41 C42 C43 101.2(9) . .
C41 C42 H42A 111.5 . .
C43 C42 H42A 111.5 . .
C41 C42 H42B 111.5 . .
C43 C42 H42B 111.5 . .
H42A C42 H42B 109.4 . .
C44 C43 C42 100.0(8) . .
C44 C43 H43A 111.8 . .
C42 C43 H43A 111.8 . .
C44 C43 H43B 111.8 . .
C42 C43 H43B 111.8 . .
H43A C43 H43B 109.5 . .
O8 C44 C43 108.0(8) . .
O8 C44 H44A 110.1 . .
C43 C44 H44A 110.1 . .
O8 C44 H44B 110.1 . .
C43 C44 H44B 110.1 . .
H44A C44 H44B 108.4 . .
C48 O9 C45 110(2) . .
O9 C45 C46 104.6(17) . .
O9 C45 H45A 110.8 . .
C46 C45 H45A 110.8 . .
O9 C45 H45B 110.8 . .
C46 C45 H45B 110.8 . .
H45A C45 H45B 108.9 . .
C45 C46 C47 99.7(14) . .
C45 C46 H46A 111.8 . .
C47 C46 H46A 111.8 . .
C45 C46 H46B 111.8 . .
C47 C46 H46B 111.8 . .
H46A C46 H46B 109.6 . .
C48 C47 C46 106.8(16) . .
C48 C47 H47A 110.4 . .
C46 C47 H47A 110.4 . .
C48 C47 H47B 110.4 . .
C46 C47 H47B 110.4 . .
H47A C47 H47B 108.6 . .
O9 C48 C47 106.2(17) . .
O9 C48 H48A 110.5 . .
C47 C48 H48A 110.5 . .
O9 C48 H48B 110.5 . .
C47 C48 H48B 110.5 . .
H48A C48 H48B 108.7 . .
C48' O9' C45' 108(2) . .
O9' C45' C46' 111(2) . .
O9' C45' H45C 109.5 . .
C46' C45' H45C 109.5 . .
O9' C45' H45D 109.5 . .
C46' C45' H45D 109.5 . .
H45C C45' H45D 108.1 . .
C45' C46' C47' 102.4(19) . .
C45' C46' H46C 111.3 . .
C47' C46' H46C 111.3 . .
C45' C46' H46D 111.3 . .
C47' C46' H46D 111.3 . .
H46C C46' H46D 109.2 . .
C48' C47' C46' 103.0(17) . .
C48' C47' H47C 111.2 . .
C46' C47' H47C 111.2 . .
C48' C47' H47D 111.2 . .
C46' C47' H47D 111.2 . .
H47C C47' H47D 109.1 . .
O9' C48' C47' 110(2) . .
O9' C48' H48C 109.7 . .
C47' C48' H48C 109.7 . .
O9' C48' H48D 109.7 . .
C47' C48' H48D 109.7 . .
H48C C48' H48D 108.2 . .
C49 O10 C52 99.7(19) . .
O10 C49 C50 116.0(17) . .
O10 C49 H49A 108.3 . .
C50 C49 H49A 108.3 . .
O10 C49 H49B 108.3 . .
C50 C49 H49B 108.3 . .
H49A C49 H49B 107.4 . .
C51 C50 C49 99.8(13) . .
C51 C50 H50A 111.8 . .
C49 C50 H50A 111.8 . .
C51 C50 H50B 111.8 . .
C49 C50 H50B 111.8 . .
H50A C50 H50B 109.5 . .
C50 C51 C52 103.5(14) . .
C50 C51 H51A 111.1 . .
C52 C51 H51A 111.1 . .
C50 C51 H51B 111.1 . .
C52 C51 H51B 111.1 . .
H51A C51 H51B 109.0 . .
O10 C52 C51 112.6(18) . .
O10 C52 H52A 109.1 . .
C51 C52 H52A 109.1 . .
O10 C52 H52B 109.1 . .
C51 C52 H52B 109.1 . .
H52A C52 H52B 107.8 . .
C52' O10' C49' 93(3) . .
O10' C49' C50' 116(2) . .
O10' C49' H49C 108.3 . .
C50' C49' H49C 108.3 . .
O10' C49' H49D 108.3 . .
C50' C49' H49D 108.3 . .
H49C C49' H49D 107.4 . .
C51' C50' C49' 95(2) . .
C51' C50' H50C 112.7 . .
C49' C50' H50C 112.7 . .
C51' C50' H50D 112.7 . .
C49' C50' H50D 112.7 . .
H50C C50' H50D 110.2 . .
C50' C51' C52' 101.1(19) . .
C50' C51' H51C 111.6 . .
C52' C51' H51C 111.6 . .
C50' C51' H51D 111.6 . .
C52' C51' H51D 111.6 . .
H51C C51' H51D 109.4 . .
O10' C52' C51' 119(2) . .
O10' C52' H52C 107.6 . .
C51' C52' H52C 107.6 . .
O10' C52' H52D 107.6 . .
C51' C52' H52D 107.6 . .
H52C C52' H52D 107.0 . .

loop_
_geom_bond_atom_site_label_1
_geom_bond_atom_site_label_2
_geom_bond_distance
_geom_bond_site_symmetry_2
Fe1 C2 2.139(10) .
Fe1 C1 2.142(8) .
Fe1 C3 2.144(10) .
Fe1 Fe8 2.4257(15) .
Fe1 Fe7 2.4326(15) .
Fe1 Fe6 2.4376(13) .
Fe2 C6 2.139(9) .
Fe2 C4 2.145(8) .
Fe2 C5 2.153(9) .
Fe2 Fe8 2.4188(15) .
Fe2 Fe7 2.4401(15) .
Fe2 Fe5 2.4469(14) .
Fe3 C7 2.135(9) .
Fe3 C9 2.145(9) .
Fe3 C8 2.160(9) .
Fe3 Fe5 2.4274(15) .
Fe3 Fe6 2.4285(14) .
Fe3 Fe8 2.4343(15) .
Fe4 C10 2.137(10) .
Fe4 C11 2.146(8) .
Fe4 C12 2.175(8) .
Fe4 Fe7 2.4219(15) .
Fe4 Fe5 2.4335(16) .
Fe4 Fe6 2.4514(15) .
Fe5 C4 2.325(8) .
Fe5 C10 2.326(9) .
Fe5 C7 2.356(8) .
Fe5 Fe6 2.8203(13) .
Fe5 Fe8 2.8204(15) .
Fe5 Fe7 2.8295(14) .
Fe6 C11 2.311(8) .
Fe6 C1 2.312(7) .
Fe6 C8 2.332(8) .
Fe6 Fe7 2.7988(14) .
Fe6 Fe8 2.8026(14) .
Fe7 C12 2.323(8) .
Fe7 C2 2.337(9) .
Fe7 C5 2.342(8) .
Fe7 Fe8 2.7990(15) .
Fe8 C6 2.347(9) .
Fe8 C3 2.355(9) .
Fe8 C9 2.366(9) .
Mg1 O3 2.090(5) .
Mg1 O5 2.116(5) .
Mg1 O1 2.125(4) .
Mg1 O2 2.127(5) .
Mg1 O4 2.138(5) .
Mg1 Cl1 2.382(5) .
Mg1 Br1 2.59(2) .
O1 C16 1.461(8) .
O1 C13 1.467(8) .
C13 C14 1.533(10) .
C13 H13A 0.9900 .
C13 H13B 0.9900 .
C14 C15 1.502(9) .
C14 H14A 0.9900 .
C14 H14B 0.9900 .
C15 C16 1.541(10) .
C15 H15A 0.9900 .
C15 H15B 0.9900 .
C16 H16A 0.9900 .
C16 H16B 0.9900 .
O2 C17 1.463(8) .
O2 C20 1.467(8) .
C17 C18 1.523(10) .
C17 H17A 0.9900 .
C17 H17B 0.9900 .
C18 C19 1.525(11) .
C18 H18A 0.9900 .
C18 H18B 0.9900 .
C19 C20 1.506(10) .
C19 H19A 0.9900 .
C19 H19B 0.9900 .
C20 H20A 0.9900 .
C20 H20B 0.9900 .
O3 C24 1.445(9) .
O3 C21 1.481(8) .
C21 C22 1.536(11) .
C21 H21A 0.9900 .
C21 H21B 0.9900 .
C22 C23 1.512(12) .
C22 H22A 0.9900 .
C22 H22B 0.9900 .
C23 C24 1.512(10) .
C23 H23A 0.9900 .
C23 H23B 0.9900 .
C24 H24A 0.9900 .
C24 H24B 0.9900 .
O4 C25 1.442(8) .
O4 C28 1.467(8) .
C25 C26 1.517(11) .
C25 H25A 0.9900 .
C25 H25B 0.9900 .
C26 C27 1.523(13) .
C26 H26A 0.9900 .
C26 H26B 0.9900 .
C27 C28 1.524(12) .
C27 H27A 0.9900 .
C27 H27B 0.9900 .
C28 H28A 0.9900 .
C28 H28B 0.9900 .
O5 C32 1.440(8) .
O5 C29 1.467(8) .
C29 C30 1.531(12) .
C29 H29A 0.9900 .
C29 H29B 0.9900 .
C30 C31 1.498(13) .
C30 H30A 0.9900 .
C30 H30B 0.9900 .
C31 C32 1.519(11) .
C31 H31A 0.9900 .
C31 H31B 0.9900 .
C32 H32A 0.9900 .
C32 H32B 0.9900 .
Mg2 O6 2.092(6) .
Mg2 O6 2.092(6) 2_665
Mg2 O7 2.109(6) 2_665
Mg2 O7 2.109(6) .
Mg2 Cl2 2.402(8) .
Mg2 Cl2 2.402(8) 2_665
Mg2 Br2 2.611(19) .
Mg2 Br2 2.611(19) 2_665
O6 C36 1.462(11) .
O6 C33 1.465(10) .
C33 C34 1.479(17) .
C33 H33A 0.9900 .
C33 H33B 0.9900 .
C34 C35 1.544(16) .
C34 H34A 0.9900 .
C34 H34B 0.9900 .
C35 C36 1.477(16) .
C35 H35A 0.9900 .
C35 H35B 0.9900 .
C36 H36A 0.9900 .
C36 H36B 0.9900 .
O7 C40 1.427(10) .
O7 C37 1.438(11) .
C37 C38 1.494(14) .
C37 H37A 0.9900 .
C37 H37B 0.9900 .
C38 C39 1.503(15) .
C38 H38A 0.9900 .
C38 H38B 0.9900 .
C39 C40 1.487(14) .
C39 H39A 0.9900 .
C39 H39B 0.9900 .
C40 H40A 0.9900 .
C40 H40B 0.9900 .
O8 C41 1.387(12) .
O8 C44 1.394(11) .
C41 C42 1.465(14) .
C41 H41A 0.9900 .
C41 H41B 0.9900 .
C42 C43 1.544(15) .
C42 H42A 0.9900 .
C42 H42B 0.9900 .
C43 C44 1.490(13) .
C43 H43A 0.9900 .
C43 H43B 0.9900 .
C44 H44A 0.9900 .
C44 H44B 0.9900 .
O9 C48 1.37(2) .
O9 C45 1.42(2) .
C45 C46 1.44(2) .
C45 H45A 0.9900 .
C45 H45B 0.9900 .
C46 C47 1.54(3) .
C46 H46A 0.9900 .
C46 H46B 0.9900 .
C47 C48 1.43(2) .
C47 H47A 0.9900 .
C47 H47B 0.9900 .
C48 H48A 0.9900 .
C48 H48B 0.9900 .
O9' C48' 1.37(2) .
O9' C45' 1.40(2) .
C45' C46' 1.41(2) .
C45' H45C 0.9900 .
C45' H45D 0.9900 .
C46' C47' 1.55(4) .
C46' H46C 0.9900 .
C46' H46D 0.9900 .
C47' C48' 1.41(2) .
C47' H47C 0.9900 .
C47' H47D 0.9900 .
C48' H48C 0.9900 .
C48' H48D 0.9900 .
O10 C49 1.374(16) .
O10 C52 1.387(16) .
C49 C50 1.533(16) .
C49 H49A 0.9900 .
C49 H49B 0.9900 .
C50 C51 1.479(18) .
C50 H50A 0.9900 .
C50 H50B 0.9900 .
C51 C52 1.500(16) .
C51 H51A 0.9900 .
C51 H51B 0.9900 .
C52 H52A 0.9900 .
C52 H52B 0.9900 .
O10' C52' 1.413(18) .
O10' C49' 1.420(18) .
C49' C50' 1.530(19) .
C49' H49C 0.9900 .
C49' H49D 0.9900 .
C50' C51' 1.50(2) .
C50' H50C 0.9900 .
C50' H50D 0.9900 .
C51' C52' 1.508(18) .
C51' H51C 0.9900 .
C51' H51D 0.9900 .
C52' H52C 0.9900 .
C52' H52D 0.9900 .

loop_
_geom_torsion_atom_site_label_1
_geom_torsion_atom_site_label_2
_geom_torsion_atom_site_label_3
_geom_torsion_atom_site_label_4
_geom_torsion
C16 O1 C13 C14 16.4(7)
Mg1 O1 C13 C14 -162.8(4)
O1 C13 C14 C15 -37.3(7)
C13 C14 C15 C16 43.2(7)
C13 O1 C16 C15 10.6(7)
Mg1 O1 C16 C15 -170.2(4)
C14 C15 C16 O1 -33.9(7)
C20 O2 C17 C18 10.6(8)
Mg1 O2 C17 C18 -174.0(4)
O2 C17 C18 C19 -31.8(7)
C17 C18 C19 C20 40.6(7)
C17 O2 C20 C19 15.3(7)
Mg1 O2 C20 C19 -160.1(4)
C18 C19 C20 O2 -34.6(7)
C24 O3 C21 C22 12.4(8)
Mg1 O3 C21 C22 166.4(5)
O3 C21 C22 C23 13.5(8)
C21 C22 C23 C24 -32.9(8)
C21 O3 C24 C23 -33.4(8)
Mg1 O3 C24 C23 174.2(5)
C22 C23 C24 O3 41.1(8)
C28 O4 C25 C26 8.3(8)
Mg1 O4 C25 C26 -172.0(5)
O4 C25 C26 C27 16.9(9)
C25 C26 C27 C28 -34.1(9)
C25 O4 C28 C27 -30.2(8)
Mg1 O4 C28 C27 150.1(5)
C26 C27 C28 O4 39.6(8)
C32 O5 C29 C30 10.4(9)
Mg1 O5 C29 C30 172.0(6)
O5 C29 C30 C31 15.1(10)
C29 C30 C31 C32 -33.3(10)
C29 O5 C32 C31 -31.6(8)
Mg1 O5 C32 C31 168.4(5)
C30 C31 C32 O5 40.5(9)
C36 O6 C33 C34 38.1(11)
Mg2 O6 C33 C34 -140.1(8)
O6 C33 C34 C35 -38.0(12)
C33 C34 C35 C36 24.3(14)
C33 O6 C36 C35 -22.8(12)
Mg2 O6 C36 C35 155.5(8)
C34 C35 C36 O6 -1.2(14)
C40 O7 C37 C38 -17.0(11)
Mg2 O7 C37 C38 166.1(7)
O7 C37 C38 C39 33.4(13)
C37 C38 C39 C40 -35.8(13)
C37 O7 C40 C39 -6.7(11)
Mg2 O7 C40 C39 170.1(7)
C38 C39 C40 O7 27.1(12)
C44 O8 C41 C42 1.3(11)
O8 C41 C42 C43 -22.3(11)
C41 C42 C43 C44 32.6(10)
C41 O8 C44 C43 21.8(10)
C42 C43 C44 O8 -34.2(10)
C48 O9 C45 C46 -32(4)
O9 C45 C46 C47 34(3)
C45 C46 C47 C48 -27(3)
C45 O9 C48 C47 14(4)
C46 C47 C48 O9 9(4)
C48' O9' C45' C46' -2(7)
O9' C45' C46' C47' -13(5)
C45' C46' C47' C48' 22(5)
C45' O9' C48' C47' 17(7)
C46' C47' C48' O9' -24(6)
C52 O10 C49 C50 22(3)
O10 C49 C50 C51 -7(3)
C49 C50 C51 C52 -11(3)
C49 O10 C52 C51 -30(3)
C50 C51 C52 O10 27(4)
C52' O10' C49' C50' 35(6)
O10' C49' C50' C51' -43(5)
C49' C50' C51' C52' 27(5)
C49' O10' C52' C51' -13(7)
C50' C51' C52' O10' -11(8)
